data_7717970
loop_
_publ_author_name
'Misra, Rajneesh'
'Tewari, Nikhil'

_publ_section_title
;
 Design, synthesis, and redox properties of ferrocene functionalized
 phenothiazine and phenothiazine sulfone isomers
;
_journal_name_full 'Dalton Transactions'
_journal_paper_doi 10.1039/D4DT02821J
_journal_year 2025
_chemical_formula_moiety 'C28 H21 Fe N O2 S'
_chemical_formula_sum 'C28 H21 Fe N O2 S'
_chemical_formula_weight 491.37
_chemical_name_systematic PhenoSulpho
_space_group_crystal_system monoclinic
_space_group_IT_number 14
_space_group_name_Hall '-P 2ybc'
_space_group_name_H-M_alt 'P 1 21/c 1'
_atom_sites_solution_hydrogens geom
_audit_block_doi 10.5517/ccdc.csd.cc2j0pv3
_audit_creation_date 2024-07-15
_audit_creation_method
;
Olex2 1.5-beta
(compiled 2023.08.24 svn.re1ec1418 for OlexSys, GUI svn.r6817)
;
_audit_update_record
;
2024-07-14 deposited with the CCDC.	2025-02-03 downloaded from the CCDC.
;
_cell_angle_alpha 90
_cell_angle_beta 94.779(3)
_cell_angle_gamma 90
_cell_formula_units_Z 4
_cell_length_a 11.0450(4)
_cell_length_b 15.2700(5)
_cell_length_c 14.1055(4)
_cell_measurement_reflns_used 6026
_cell_measurement_temperature 298
_cell_measurement_theta_max 27.1190
_cell_measurement_theta_min 3.4830
_cell_volume 2370.72(13)
_computing_cell_refinement 'CrysAlisPro 1.171.41.115a (Rigaku OD, 2021)'
_computing_data_collection 'CrysAlisPro 1.171.41.115a (Rigaku OD, 2021)'
_computing_data_reduction 'CrysAlisPro 1.171.41.115a (Rigaku OD, 2021)'
_computing_molecular_graphics 'Olex2 1.5-beta (Dolomanov et al., 2009)'
_computing_publication_material 'Olex2 1.5-beta (Dolomanov et al., 2009)'
_computing_structure_refinement 'SHELXL 2018/3 (Sheldrick, 2015)'
_computing_structure_solution 'SHELXT 2018/2 (Sheldrick, 2018)'
_diffrn_ambient_temperature 298.00
_diffrn_detector_area_resol_mean 16.0309
_diffrn_detector_type Eos
_diffrn_measured_fraction_theta_full 0.997
_diffrn_measured_fraction_theta_max 0.898
_diffrn_measurement_details
;
List of Runs (angles in degrees, time in seconds):

  # Type    Start    End  Width  t~exp~   \w     \q     \k     \f   Frames
#--------------------------------------------------------------------------
  1  \w     27.00  52.00   0.50   10.00    --   18.01-146.00 136.00   50
  2  \w     14.00  39.00   0.50   10.00    --   18.01-125.00 -56.00   50
  3  \w    -86.00 -57.00   0.50   10.00    --  -19.26 146.00-171.00   58
  4  \w    -74.00 -49.00   0.50   10.00    --  -19.26 125.00  21.00   50
  5  \w    -49.00  38.00   0.50   10.00    --   18.01 -57.00  90.00  174
  6  \w    -50.00  39.00   0.50   10.00    --   18.01 -57.00 -30.00  178
  7  \w     14.00  87.00   0.50   10.00    --   18.01  57.00-120.00  146
  8  \w    -86.00 -60.00   0.50   10.00    --  -19.26 -77.00  60.00   52
  9  \w    -39.00 -14.00   0.50   10.00    --  -19.26 -81.00  11.12   50
 10  \w    -27.00   3.00   0.50   10.00    --  -19.26 -77.00  60.00   60
;
_diffrn_measurement_device 'four-circle diffractometer'
_diffrn_measurement_device_type 'SuperNova, Dual, Cu at home/near, Eos'
_diffrn_measurement_method '\w scans'
_diffrn_radiation_type MoK\a
_diffrn_radiation_wavelength 0.71073
_diffrn_reflns_av_R_equivalents 0.0683
_diffrn_reflns_av_unetI/netI 0.0644
_diffrn_reflns_Laue_measured_fraction_full 0.997
_diffrn_reflns_Laue_measured_fraction_max 0.898
_diffrn_reflns_limit_h_max 14
_diffrn_reflns_limit_h_min -14
_diffrn_reflns_limit_k_max 19
_diffrn_reflns_limit_k_min -20
_diffrn_reflns_limit_l_max 18
_diffrn_reflns_limit_l_min -18
_diffrn_reflns_number 20172
_diffrn_reflns_point_group_measured_fraction_full 0.997
_diffrn_reflns_point_group_measured_fraction_max 0.898
_diffrn_reflns_theta_full 25.242
_diffrn_reflns_theta_max 29.155
_diffrn_reflns_theta_min 3.191
_exptl_absorpt_coefficient_mu 0.749
_exptl_absorpt_correction_T_max 1.00000
_exptl_absorpt_correction_T_min 0.71807
_exptl_absorpt_correction_type multi-scan
_exptl_absorpt_process_details
;
CrysAlisPro 1.171.41.115a (Rigaku Oxford Diffraction, 2021)
Empirical absorption correction using spherical harmonics,
implemented in SCALE3 ABSPACK scaling algorithm.
;
_exptl_crystal_colour 'metallic pinkish pink'
_exptl_crystal_colour_lustre metallic
_exptl_crystal_colour_modifier pinkish
_exptl_crystal_colour_primary pink
_exptl_crystal_density_diffrn 1.377
_exptl_crystal_description block
_exptl_crystal_F_000 1016
_exptl_crystal_size_max 1.78
_exptl_crystal_size_mid 1.54
_exptl_crystal_size_min 1.35
_refine_diff_density_max 0.332
_refine_diff_density_min -0.389
_refine_diff_density_rms 0.064
_refine_ls_extinction_method none
_refine_ls_goodness_of_fit_ref 1.047
_refine_ls_hydrogen_treatment constr
_refine_ls_matrix_type full
_refine_ls_number_parameters 298
_refine_ls_number_reflns 5737
_refine_ls_number_restraints 0
_refine_ls_restrained_S_all 1.047
_refine_ls_R_factor_all 0.0893
_refine_ls_R_factor_gt 0.0522
_refine_ls_shift/su_max 0.001
_refine_ls_shift/su_mean 0.000
_refine_ls_structure_factor_coef Fsqd
_refine_ls_weighting_details 'w=1/[\s^2^(Fo^2^)+(0.0613P)^2^+0.2607P] where P=(Fo^2^+2Fc^2^)/3'
_refine_ls_weighting_scheme calc
_refine_ls_wR_factor_gt 0.1223
_refine_ls_wR_factor_ref 0.1467
_reflns_Friedel_coverage 0.000
_reflns_number_gt 3773
_reflns_number_total 5737
_reflns_threshold_expression 'I > 2\s(I)'
_cod_data_source_file d4dt02821j2.cif
_cod_data_source_block rm677
_cod_database_code 7717970
_shelx_shelxl_version_number 2018/3
_shelx_space_group_comment
;
The symmetry employed for this shelxl refinement is uniquely defined
by the following loop, which should always be used as a source of
symmetry information in preference to the above space-group names.
They are only intended as comments.
;
_shelx_estimated_absorpt_t_max 0.431
_shelx_estimated_absorpt_t_min 0.349
_olex2_refinement_description
;
1. Fixed Uiso
 At 1.2 times of:
  All C(H) groups
2.a Ternary CH refined with riding coordinates:
 C00C(H00C), C00F(H00F), C00H(H00H), C00M(H00M)
2.b Aromatic/amide H refined with riding coordinates:
 C00E(H00E), C00G(H00G), C00I(H00I), C00J(H00J), C00K(H00K), C00L(H00L),
 C00N(H00N), C00O(H00O), C00P(H00P), C00Q(H00Q), C00R(H00R), C00T(H00T),
 C00U(H00U), C00V(H00V), C00W(H00W), C00X(H00X), C00Y(H00Y)
;
_smtbx_masks_void_probe_radius 1.2
_smtbx_masks_void_truncation_radius 1.2
_olex2_submission_special_instructions 'No special instructions were received'
_oxdiff_exptl_absorpt_empirical_details
;
Empirical correction (ABSPACK) includes:
- Absorption correction using spherical harmonics
- Frame scaling
;

loop_
_space_group_symop_operation_xyz
'x, y, z'
'-x, y+1/2, -z+1/2'
'-x, -y, -z'
'x, -y-1/2, z-1/2'

loop_
_atom_site_label
_atom_site_type_symbol
_atom_site_fract_x
_atom_site_fract_y
_atom_site_fract_z
_atom_site_U_iso_or_equiv
_atom_site_adp_type
_atom_site_occupancy
_atom_site_site_symmetry_order
_atom_site_calc_flag
_atom_site_refinement_flags_posn
_atom_site_refinement_flags_adp
_atom_site_refinement_flags_occupancy
_atom_site_disorder_assembly
_atom_site_disorder_group
Fe01 Fe 0.20026(3) 0.84817(2) 0.64848(2) 0.04088(15) Uani 1 1 d . . . . .
S002 S 0.72420(7) 0.70040(6) 0.72317(5) 0.0559(2) Uani 1 1 d . . . . .
N003 N 0.46755(19) 0.63417(14) 0.74308(14) 0.0377(5) Uani 1 1 d . . . . .
C004 C 0.5474(2) 0.63584(16) 0.82577(17) 0.0361(6) Uani 1 1 d . . . . .
O005 O 0.7047(3) 0.79285(15) 0.72522(16) 0.0871(9) Uani 1 1 d . . . . .
C006 C 0.2761(2) 0.76955(17) 0.75455(17) 0.0388(6) Uani 1 1 d . . . . .
C007 C 0.3425(2) 0.61015(18) 0.75329(16) 0.0394(6) Uani 1 1 d . . . . .
C008 C 0.2528(2) 0.67474(17) 0.75811(16) 0.0364(6) Uani 1 1 d . . . . .
C009 C 0.5072(3) 0.63499(17) 0.65136(18) 0.0398(6) Uani 1 1 d . . . . .
C00A C 0.6702(2) 0.65556(16) 0.82418(19) 0.0412(6) Uani 1 1 d . . . . .
O00B O 0.8454(2) 0.6710(2) 0.7131(2) 0.1017(10) Uani 1 1 d . . . . .
C00C C 0.1986(3) 0.83485(19) 0.79123(19) 0.0495(7) Uani 1 1 d . . . . .
H00C H 0.126653 0.823215 0.825464 0.059 Uiso 1 1 calc R U . . .
C00D C 0.6257(3) 0.65681(17) 0.63380(19) 0.0435(7) Uani 1 1 d . . . . .
C00E C 0.5057(3) 0.61547(19) 0.91396(18) 0.0469(7) Uani 1 1 d . . . . .
H00E H 0.423592 0.604497 0.918521 0.056 Uiso 1 1 calc R U . . .
C00F C 0.3677(3) 0.81687(19) 0.7100(2) 0.0499(7) Uani 1 1 d . . . . .
H00F H 0.433646 0.790623 0.677262 0.060 Uiso 1 1 calc R U . . .
C00G C 0.1351(3) 0.64460(19) 0.76590(18) 0.0455(7) Uani 1 1 d . . . . .
H00G H 0.073171 0.685394 0.769485 0.055 Uiso 1 1 calc R U . . .
C00H C 0.3460(3) 0.9076(2) 0.7190(2) 0.0570(8) Uani 1 1 d . . . . .
H00H H 0.394491 0.954725 0.693891 0.068 Uiso 1 1 calc R U . . .
C00I C 0.3138(3) 0.52194(19) 0.75682(19) 0.0503(7) Uani 1 1 d . . . . .
H00I H 0.374895 0.480335 0.753836 0.060 Uiso 1 1 calc R U . . .
C00J C 0.7073(3) 0.6280(2) 0.9907(2) 0.0609(9) Uani 1 1 d . . . . .
H00J H 0.760073 0.624138 1.045450 0.073 Uiso 1 1 calc R U . . .
C00K C 0.1961(3) 0.4951(2) 0.7647(2) 0.0565(8) Uani 1 1 d . . . . .
H00K H 0.177239 0.435888 0.767388 0.068 Uiso 1 1 calc R U . . .
C00L C 0.5862(3) 0.6115(2) 0.99469(19) 0.0579(8) Uani 1 1 d . . . . .
H00L H 0.557129 0.597421 1.052795 0.070 Uiso 1 1 calc R U . . .
C00M C 0.2431(3) 0.9188(2) 0.7691(2) 0.0553(8) Uani 1 1 d . . . . .
H00M H 0.207080 0.974972 0.785171 0.066 Uiso 1 1 calc R U . . .
C00N C 0.4263(3) 0.6147(2) 0.57242(19) 0.0556(8) Uani 1 1 d . . . . .
H00N H 0.345783 0.601318 0.580936 0.067 Uiso 1 1 calc R U . . .
C00O C 0.1069(3) 0.5576(2) 0.7685(2) 0.0519(7) Uani 1 1 d . . . . .
H00O H 0.026757 0.540447 0.772910 0.062 Uiso 1 1 calc R U . . .
C00P C 0.7501(3) 0.64995(18) 0.9062(2) 0.0538(8) Uani 1 1 d . . . . .
H00P H 0.832429 0.661240 0.903057 0.065 Uiso 1 1 calc R U . . .
C00Q C 0.6630(3) 0.6549(2) 0.5419(2) 0.0610(9) Uani 1 1 d . . . . .
H00Q H 0.743340 0.667567 0.532155 0.073 Uiso 1 1 calc R U . . .
C00R C 0.4660(4) 0.6145(2) 0.4819(2) 0.0726(10) Uani 1 1 d . . . . .
H00R H 0.411513 0.600359 0.430388 0.087 Uiso 1 1 calc R U . . .
C00T C 0.5837(4) 0.6348(2) 0.4664(2) 0.0738(11) Uani 1 1 d . . . . .
H00T H 0.608767 0.634668 0.405053 0.089 Uiso 1 1 calc R U . . .
C00U C 0.0706(4) 0.9136(3) 0.5658(2) 0.0803(12) Uani 1 1 d . . . . .
H00U H 0.035970 0.967102 0.579926 0.096 Uiso 1 1 calc R U . . .
C00V C 0.1944(4) 0.8116(3) 0.5099(2) 0.0755(11) Uani 1 1 d . . . . .
H00V H 0.257297 0.785532 0.480258 0.091 Uiso 1 1 calc R U . . .
C00W C 0.1729(4) 0.9009(2) 0.5162(2) 0.0698(10) Uani 1 1 d . . . . .
H00W H 0.219240 0.944883 0.491399 0.084 Uiso 1 1 calc R U . . .
C00X C 0.1062(5) 0.7685(3) 0.5552(3) 0.0905(15) Uani 1 1 d . . . . .
H00X H 0.099201 0.708138 0.561131 0.109 Uiso 1 1 calc R U . . .
C00Y C 0.0295(4) 0.8304(4) 0.5905(3) 0.0984(16) Uani 1 1 d . . . . .
H00Y H -0.037246 0.818654 0.624445 0.118 Uiso 1 1 calc R U . . .

loop_
_atom_site_aniso_label
_atom_site_aniso_U_11
_atom_site_aniso_U_22
_atom_site_aniso_U_33
_atom_site_aniso_U_23
_atom_site_aniso_U_13
_atom_site_aniso_U_12
Fe01 0.0372(3) 0.0429(3) 0.0418(2) 0.00604(15) -0.00054(16) 0.00656(16)
S002 0.0385(5) 0.0667(6) 0.0621(4) 0.0082(4) 0.0017(3) -0.0151(4)
N003 0.0264(12) 0.0426(13) 0.0435(11) 0.0039(9) -0.0005(8) 0.0026(9)
C004 0.0337(15) 0.0311(14) 0.0426(13) 0.0013(10) -0.0033(10) 0.0041(10)
O005 0.129(3) 0.0523(16) 0.0777(16) 0.0084(12) -0.0074(15) -0.0404(15)
C006 0.0336(15) 0.0393(16) 0.0418(12) 0.0030(11) -0.0063(10) 0.0061(11)
C007 0.0294(15) 0.0426(17) 0.0452(13) 0.0064(11) -0.0032(10) 0.0007(11)
C008 0.0275(14) 0.0425(16) 0.0382(12) 0.0076(10) -0.0031(9) 0.0015(11)
C009 0.0391(16) 0.0361(15) 0.0440(13) 0.0008(11) 0.0018(11) 0.0055(11)
C00A 0.0321(15) 0.0394(16) 0.0509(14) -0.0012(11) -0.0033(11) -0.0016(11)
O00B 0.0286(14) 0.186(3) 0.0918(18) 0.0172(18) 0.0118(12) -0.0049(16)
C00C 0.053(2) 0.054(2) 0.0414(14) -0.0017(12) 0.0005(12) 0.0106(14)
C00D 0.0431(18) 0.0375(17) 0.0504(15) 0.0035(11) 0.0065(12) 0.0036(12)
C00E 0.0395(17) 0.0532(18) 0.0478(15) 0.0032(13) 0.0029(11) -0.0019(13)
C00F 0.0316(16) 0.0426(18) 0.0746(18) 0.0078(14) -0.0006(13) 0.0021(12)
C00G 0.0311(16) 0.054(2) 0.0511(15) 0.0084(12) 0.0010(11) 0.0060(12)
C00H 0.0446(19) 0.0419(18) 0.082(2) 0.0069(15) -0.0086(15) -0.0046(14)
C00I 0.0461(19) 0.0406(18) 0.0621(17) 0.0043(13) -0.0081(13) 0.0051(13)
C00J 0.060(2) 0.063(2) 0.0548(18) 0.0026(15) -0.0206(15) 0.0011(16)
C00K 0.053(2) 0.0426(19) 0.0722(19) 0.0095(14) -0.0063(15) -0.0111(14)
C00L 0.066(2) 0.064(2) 0.0422(15) 0.0055(14) -0.0009(13) -0.0004(17)
C00M 0.071(2) 0.0370(18) 0.0558(17) -0.0060(13) -0.0076(15) 0.0074(15)
C00N 0.049(2) 0.067(2) 0.0493(16) -0.0057(14) -0.0061(13) 0.0026(15)
C00O 0.0351(17) 0.057(2) 0.0635(17) 0.0131(14) 0.0005(12) -0.0110(14)
C00P 0.0377(18) 0.054(2) 0.0664(19) 0.0012(14) -0.0123(14) 0.0001(13)
C00Q 0.060(2) 0.057(2) 0.068(2) -0.0017(15) 0.0197(16) 0.0019(15)
C00R 0.095(3) 0.074(3) 0.0456(17) -0.0065(16) -0.0092(17) 0.001(2)
C00T 0.100(3) 0.073(3) 0.0513(19) -0.0083(16) 0.0208(19) -0.002(2)
C00U 0.083(3) 0.098(3) 0.0563(19) 0.015(2) -0.0129(18) 0.047(2)
C00V 0.104(3) 0.074(3) 0.0473(17) -0.0043(17) 0.0010(18) 0.014(2)
C00W 0.099(3) 0.061(2) 0.0493(17) 0.0155(15) 0.0035(17) 0.005(2)
C00X 0.115(4) 0.071(3) 0.075(2) 0.010(2) -0.051(3) -0.021(3)
C00Y 0.049(3) 0.167(5) 0.075(3) 0.043(3) -0.0258(19) -0.009(3)

loop_
_atom_type_symbol
_atom_type_description
_atom_type_scat_dispersion_real
_atom_type_scat_dispersion_imag
_atom_type_scat_source
C C 0.0033 0.0016 'International Tables Vol C Tables 4.2.6.8 and 6.1.1.4'
H H 0.0000 0.0000 'International Tables Vol C Tables 4.2.6.8 and 6.1.1.4'
Fe Fe 0.3463 0.8444 'International Tables Vol C Tables 4.2.6.8 and 6.1.1.4'
N N 0.0061 0.0033 'International Tables Vol C Tables 4.2.6.8 and 6.1.1.4'
O O 0.0106 0.0060 'International Tables Vol C Tables 4.2.6.8 and 6.1.1.4'
S S 0.1246 0.1234 'International Tables Vol C Tables 4.2.6.8 and 6.1.1.4'

loop_
_geom_angle_atom_site_label_1
_geom_angle_atom_site_label_2
_geom_angle_atom_site_label_3
_geom_angle
_geom_angle_site_symmetry_1
_geom_angle_site_symmetry_3
_geom_angle_publ_flag
C00C Fe01 C006 41.40(11) . . ?
C00C Fe01 C00F 68.62(13) . . ?
C00C Fe01 C00H 68.35(13) . . ?
C00C Fe01 C00M 40.82(11) . . ?
C00C Fe01 C00U 123.73(14) . . ?
C00C Fe01 C00V 158.14(15) . . ?
C00C Fe01 C00W 160.05(14) . . ?
C00F Fe01 C006 41.11(11) . . ?
C00F Fe01 C00H 40.70(12) . . ?
C00F Fe01 C00M 68.19(13) . . ?
C00F Fe01 C00U 158.88(17) . . ?
C00H Fe01 C006 69.20(11) . . ?
C00H Fe01 C00M 40.18(13) . . ?
C00M Fe01 C006 69.31(11) . . ?
C00U Fe01 C006 159.29(16) . . ?
C00U Fe01 C00H 123.51(17) . . ?
C00U Fe01 C00M 108.81(15) . . ?
C00V Fe01 C006 121.50(14) . . ?
C00V Fe01 C00F 107.54(15) . . ?
C00V Fe01 C00H 123.66(17) . . ?
C00V Fe01 C00M 159.59(17) . . ?
C00V Fe01 C00U 67.55(15) . . ?
C00V Fe01 C00W 39.96(14) . . ?
C00W Fe01 C006 157.85(14) . . ?
C00W Fe01 C00F 123.04(15) . . ?
C00W Fe01 C00H 108.85(15) . . ?
C00W Fe01 C00M 124.33(14) . . ?
C00W Fe01 C00U 40.06(15) . . ?
C00X Fe01 C006 106.33(14) . . ?
C00X Fe01 C00C 122.81(17) . . ?
C00X Fe01 C00F 122.52(18) . . ?
C00X Fe01 C00H 158.8(2) . . ?
C00X Fe01 C00M 159.4(2) . . ?
C00X Fe01 C00U 67.78(18) . . ?
C00X Fe01 C00V 39.77(17) . . ?
C00X Fe01 C00W 67.06(16) . . ?
C00Y Fe01 C006 122.14(16) . . ?
C00Y Fe01 C00C 107.77(16) . . ?
C00Y Fe01 C00F 158.5(2) . . ?
C00Y Fe01 C00H 159.5(2) . . ?
C00Y Fe01 C00M 123.8(2) . . ?
C00Y Fe01 C00U 40.61(18) . . ?
C00Y Fe01 C00V 67.47(19) . . ?
C00Y Fe01 C00W 67.49(17) . . ?
C00Y Fe01 C00X 40.33(18) . . ?
O005 S002 C00A 108.14(14) . . ?
O005 S002 O00B 117.14(18) . . ?
O005 S002 C00D 107.97(14) . . ?
O00B S002 C00A 110.32(15) . . ?
O00B S002 C00D 110.11(17) . . ?
C00D S002 C00A 102.07(13) . . ?
C004 N003 C007 117.4(2) . . ?
C009 N003 C004 123.0(2) . . ?
C009 N003 C007 117.9(2) . . ?
C00A C004 N003 122.5(2) . . ?
C00A C004 C00E 117.2(2) . . ?
C00E C004 N003 120.4(2) . . ?
C008 C006 Fe01 122.76(16) . . ?
C00C C006 Fe01 68.66(14) . . ?
C00C C006 C008 124.0(3) . . ?
C00F C006 Fe01 69.07(15) . . ?
C00F C006 C008 130.0(3) . . ?
C00F C006 C00C 105.8(2) . . ?
C008 C007 N003 120.6(2) . . ?
C00I C007 N003 118.2(2) . . ?
C00I C007 C008 121.2(3) . . ?
C007 C008 C006 124.3(2) . . ?
C00G C008 C006 119.6(2) . . ?
C00G C008 C007 116.0(2) . . ?
N003 C009 C00N 120.3(3) . . ?
C00D C009 N003 122.5(2) . . ?
C00D C009 C00N 117.2(3) . . ?
C004 C00A S002 120.13(19) . . ?
C004 C00A C00P 121.5(3) . . ?
C00P C00A S002 117.9(2) . . ?
Fe01 C00C H00C 125.7 . . ?
C006 C00C Fe01 69.94(15) . . ?
C006 C00C H00C 125.7 . . ?
C00M C00C Fe01 70.01(16) . . ?
C00M C00C C006 108.7(3) . . ?
C00M C00C H00C 125.7 . . ?
C009 C00D S002 120.4(2) . . ?
C00Q C00D S002 118.1(2) . . ?
C00Q C00D C009 121.0(3) . . ?
C004 C00E H00E 119.8 . . ?
C00L C00E C004 120.3(3) . . ?
C00L C00E H00E 119.8 . . ?
Fe01 C00F H00F 125.5 . . ?
C006 C00F Fe01 69.82(15) . . ?
C006 C00F H00F 125.5 . . ?
C00H C00F Fe01 69.71(16) . . ?
C00H C00F C006 108.9(3) . . ?
C00H C00F H00F 125.5 . . ?
C008 C00G H00G 118.6 . . ?
C00O C00G C008 122.7(3) . . ?
C00O C00G H00G 118.6 . . ?
Fe01 C00H H00H 125.8 . . ?
C00F C00H Fe01 69.59(16) . . ?
C00F C00H H00H 125.8 . . ?
C00M C00H Fe01 70.00(18) . . ?
C00M C00H C00F 108.4(3) . . ?
C00M C00H H00H 125.8 . . ?
C007 C00I H00I 119.6 . . ?
C00K C00I C007 120.8(3) . . ?
C00K C00I H00I 119.6 . . ?
C00L C00J H00J 120.2 . . ?
C00P C00J H00J 120.2 . . ?
C00P C00J C00L 119.6(3) . . ?
C00I C00K H00K 120.6 . . ?
C00O C00K C00I 118.8(3) . . ?
C00O C00K H00K 120.6 . . ?
C00E C00L H00L 119.3 . . ?
C00J C00L C00E 121.4(3) . . ?
C00J C00L H00L 119.3 . . ?
Fe01 C00M H00M 125.9 . . ?
C00C C00M Fe01 69.17(15) . . ?
C00C C00M H00M 125.9 . . ?
C00H C00M Fe01 69.82(18) . . ?
C00H C00M C00C 108.2(3) . . ?
C00H C00M H00M 125.9 . . ?
C009 C00N H00N 119.9 . . ?
C00R C00N C009 120.2(3) . . ?
C00R C00N H00N 119.9 . . ?
C00G C00O C00K 120.5(3) . . ?
C00G C00O H00O 119.8 . . ?
C00K C00O H00O 119.8 . . ?
C00A C00P H00P 120.1 . . ?
C00J C00P C00A 119.9(3) . . ?
C00J C00P H00P 120.1 . . ?
C00D C00Q H00Q 119.5 . . ?
C00T C00Q C00D 121.0(3) . . ?
C00T C00Q H00Q 119.5 . . ?
C00N C00R H00R 119.2 . . ?
C00T C00R C00N 121.6(3) . . ?
C00T C00R H00R 119.2 . . ?
C00Q C00T C00R 118.9(3) . . ?
C00Q C00T H00T 120.5 . . ?
C00R C00T H00T 120.5 . . ?
Fe01 C00U H00U 126.3 . . ?
C00W C00U Fe01 69.91(19) . . ?
C00W C00U H00U 126.6 . . ?
C00W C00U C00Y 106.9(4) . . ?
C00Y C00U Fe01 68.84(19) . . ?
C00Y C00U H00U 126.6 . . ?
Fe01 C00V H00V 125.9 . . ?
C00W C00V Fe01 70.13(18) . . ?
C00W C00V H00V 126.0 . . ?
C00X C00V Fe01 69.6(2) . . ?
C00X C00V H00V 126.0 . . ?
C00X C00V C00W 108.0(4) . . ?
Fe01 C00W H00W 126.0 . . ?
C00U C00W Fe01 70.02(18) . . ?
C00U C00W H00W 125.7 . . ?
C00V C00W Fe01 69.91(18) . . ?
C00V C00W C00U 108.6(4) . . ?
C00V C00W H00W 125.7 . . ?
Fe01 C00X H00X 125.6 . . ?
C00V C00X Fe01 70.6(2) . . ?
C00V C00X H00X 125.7 . . ?
C00V C00X C00Y 108.5(4) . . ?
C00Y C00X Fe01 69.6(2) . . ?
C00Y C00X H00X 125.7 . . ?
Fe01 C00Y H00Y 125.0 . . ?
C00U C00Y Fe01 70.6(2) . . ?
C00U C00Y H00Y 126.0 . . ?
C00X C00Y Fe01 70.0(2) . . ?
C00X C00Y C00U 108.0(4) . . ?
C00X C00Y H00Y 126.0 . . ?

loop_
_geom_bond_atom_site_label_1
_geom_bond_atom_site_label_2
_geom_bond_distance
_geom_bond_site_symmetry_2
_geom_bond_publ_flag
Fe01 C006 2.043(2) . ?
Fe01 C00C 2.026(3) . ?
Fe01 C00F 2.033(3) . ?
Fe01 C00H 2.034(3) . ?
Fe01 C00M 2.037(3) . ?
Fe01 C00U 2.033(3) . ?
Fe01 C00V 2.029(3) . ?
Fe01 C00W 2.031(3) . ?
Fe01 C00X 2.015(3) . ?
Fe01 C00Y 2.010(4) . ?
S002 O005 1.429(3) . ?
S002 C00A 1.731(3) . ?
S002 O00B 1.430(3) . ?
S002 C00D 1.728(3) . ?
N003 C004 1.403(3) . ?
N003 C007 1.448(3) . ?
N003 C009 1.400(3) . ?
C004 C00A 1.391(4) . ?
C004 C00E 1.397(4) . ?
C006 C008 1.472(4) . ?
C006 C00C 1.438(4) . ?
C006 C00F 1.431(4) . ?
C007 C008 1.403(4) . ?
C007 C00I 1.385(4) . ?
C008 C00G 1.392(4) . ?
C009 C00D 1.393(4) . ?
C009 C00N 1.403(4) . ?
C00A C00P 1.398(4) . ?
C00C H00C 0.9800 . ?
C00C C00M 1.417(4) . ?
C00D C00Q 1.392(4) . ?
C00E H00E 0.9300 . ?
C00E C00L 1.386(4) . ?
C00F H00F 0.9800 . ?
C00F C00H 1.414(4) . ?
C00G H00G 0.9300 . ?
C00G C00O 1.366(4) . ?
C00H H00H 0.9800 . ?
C00H C00M 1.398(5) . ?
C00I H00I 0.9300 . ?
C00I C00K 1.376(4) . ?
C00J H00J 0.9300 . ?
C00J C00L 1.366(4) . ?
C00J C00P 1.360(5) . ?
C00K H00K 0.9300 . ?
C00K C00O 1.376(4) . ?
C00L H00L 0.9300 . ?
C00M H00M 0.9800 . ?
C00N H00N 0.9300 . ?
C00N C00R 1.384(4) . ?
C00O H00O 0.9300 . ?
C00P H00P 0.9300 . ?
C00Q H00Q 0.9300 . ?
C00Q C00T 1.357(5) . ?
C00R H00R 0.9300 . ?
C00R C00T 1.372(5) . ?
C00T H00T 0.9300 . ?
C00U H00U 0.9300 . ?
C00U C00W 1.392(5) . ?
C00U C00Y 1.403(6) . ?
C00V H00V 0.9300 . ?
C00V C00W 1.387(5) . ?
C00V C00X 1.376(6) . ?
C00W H00W 0.9300 . ?
C00X H00X 0.9300 . ?
C00X C00Y 1.388(6) . ?
C00Y H00Y 0.9300 . ?

loop_
_geom_torsion_atom_site_label_1
_geom_torsion_atom_site_label_2
_geom_torsion_atom_site_label_3
_geom_torsion_atom_site_label_4
_geom_torsion
_geom_torsion_site_symmetry_1
_geom_torsion_site_symmetry_2
_geom_torsion_site_symmetry_3
_geom_torsion_site_symmetry_4
_geom_torsion_publ_flag
Fe01 C006 C008 C007 117.5(2) . . . . ?
Fe01 C006 C008 C00G -61.9(3) . . . . ?
Fe01 C006 C00C C00M -59.48(19) . . . . ?
Fe01 C006 C00F C00H 58.90(19) . . . . ?
Fe01 C00C C00M C00H -59.1(2) . . . . ?
Fe01 C00F C00H C00M 59.5(2) . . . . ?
Fe01 C00H C00M C00C 58.68(19) . . . . ?
Fe01 C00U C00W C00V 59.4(2) . . . . ?
Fe01 C00U C00Y C00X -60.3(2) . . . . ?
Fe01 C00V C00W C00U -59.5(2) . . . . ?
Fe01 C00V C00X C00Y 59.6(3) . . . . ?
Fe01 C00X C00Y C00U 60.6(3) . . . . ?
S002 C00A C00P C00J 169.9(2) . . . . ?
S002 C00D C00Q C00T -169.4(3) . . . . ?
N003 C004 C00A S002 13.0(3) . . . . ?
N003 C004 C00A C00P -174.8(2) . . . . ?
N003 C004 C00E C00L 175.8(3) . . . . ?
N003 C007 C008 C006 -0.7(3) . . . . ?
N003 C007 C008 C00G 178.7(2) . . . . ?
N003 C007 C00I C00K -178.8(2) . . . . ?
N003 C009 C00D S002 -10.0(4) . . . . ?
N003 C009 C00D C00Q 178.4(2) . . . . ?
N003 C009 C00N C00R -179.2(3) . . . . ?
C004 N003 C007 C008 98.2(3) . . . . ?
C004 N003 C007 C00I -82.6(3) . . . . ?
C004 N003 C009 C00D -14.6(4) . . . . ?
C004 N003 C009 C00N 166.4(3) . . . . ?
C004 C00A C00P C00J -2.5(4) . . . . ?
C004 C00E C00L C00J 0.5(5) . . . . ?
O005 S002 C00A C004 83.6(2) . . . . ?
O005 S002 C00A C00P -88.9(2) . . . . ?
O005 S002 C00D C009 -85.2(2) . . . . ?
O005 S002 C00D C00Q 86.7(3) . . . . ?
C006 C008 C00G C00O 179.3(2) . . . . ?
C006 C00C C00M Fe01 59.44(18) . . . . ?
C006 C00C C00M C00H 0.4(3) . . . . ?
C006 C00F C00H Fe01 -58.97(19) . . . . ?
C006 C00F C00H C00M 0.5(3) . . . . ?
C007 N003 C004 C00A 178.2(2) . . . . ?
C007 N003 C004 C00E -0.4(4) . . . . ?
C007 N003 C009 C00D -179.8(2) . . . . ?
C007 N003 C009 C00N 1.2(4) . . . . ?
C007 C008 C00G C00O -0.2(4) . . . . ?
C007 C00I C00K C00O 0.3(4) . . . . ?
C008 C006 C00C Fe01 -115.9(2) . . . . ?
C008 C006 C00C C00M -175.4(2) . . . . ?
C008 C006 C00F Fe01 115.8(2) . . . . ?
C008 C006 C00F C00H 174.7(2) . . . . ?
C008 C007 C00I C00K 0.3(4) . . . . ?
C008 C00G C00O C00K 0.9(4) . . . . ?
C009 N003 C004 C00A 12.9(4) . . . . ?
C009 N003 C004 C00E -165.7(2) . . . . ?
C009 N003 C007 C008 -95.7(3) . . . . ?
C009 N003 C007 C00I 83.4(3) . . . . ?
C009 C00D C00Q C00T 2.4(4) . . . . ?
C009 C00N C00R C00T -0.7(5) . . . . ?
C00A S002 C00D C009 28.7(2) . . . . ?
C00A S002 C00D C00Q -159.5(2) . . . . ?
C00A C004 C00E C00L -2.9(4) . . . . ?
O00B S002 C00A C004 -147.1(2) . . . . ?
O00B S002 C00A C00P 40.4(3) . . . . ?
O00B S002 C00D C009 145.8(2) . . . . ?
O00B S002 C00D C00Q -42.3(3) . . . . ?
C00C C006 C008 C007 -157.6(2) . . . . ?
C00C C006 C008 C00G 23.0(3) . . . . ?
C00C C006 C00F Fe01 -59.15(17) . . . . ?
C00C C006 C00F C00H -0.3(3) . . . . ?
C00D S002 C00A C004 -30.1(2) . . . . ?
C00D S002 C00A C00P 157.4(2) . . . . ?
C00D C009 C00N C00R 1.7(4) . . . . ?
C00D C00Q C00T C00R -1.2(5) . . . . ?
C00E C004 C00A S002 -168.3(2) . . . . ?
C00E C004 C00A C00P 3.9(4) . . . . ?
C00F C006 C008 C007 28.3(4) . . . . ?
C00F C006 C008 C00G -151.1(3) . . . . ?
C00F C006 C00C Fe01 59.42(18) . . . . ?
C00F C006 C00C C00M -0.1(3) . . . . ?
C00F C00H C00M Fe01 -59.2(2) . . . . ?
C00F C00H C00M C00C -0.5(3) . . . . ?
C00I C007 C008 C006 -179.8(2) . . . . ?
C00I C007 C008 C00G -0.4(3) . . . . ?
C00I C00K C00O C00G -0.9(4) . . . . ?
C00L C00J C00P C00A 0.0(5) . . . . ?
C00N C009 C00D S002 169.0(2) . . . . ?
C00N C009 C00D C00Q -2.6(4) . . . . ?
C00N C00R C00T C00Q 0.4(6) . . . . ?
C00P C00J C00L C00E 1.0(5) . . . . ?
C00V C00X C00Y Fe01 -60.2(2) . . . . ?
C00V C00X C00Y C00U 0.5(4) . . . . ?
C00W C00U C00Y Fe01 59.8(2) . . . . ?
C00W C00U C00Y C00X -0.5(4) . . . . ?
C00W C00V C00X Fe01 -59.9(2) . . . . ?
C00W C00V C00X C00Y -0.3(4) . . . . ?
C00X C00V C00W Fe01 59.5(2) . . . . ?
C00X C00V C00W C00U 0.0(4) . . . . ?
C00Y C00U C00W Fe01 -59.2(2) . . . . ?
C00Y C00U C00W C00V 0.3(4) . . . . ?

loop_
_smtbx_masks_void_nr
_smtbx_masks_void_average_x
_smtbx_masks_void_average_y
_smtbx_masks_void_average_z
_smtbx_masks_void_volume
_smtbx_masks_void_count_electrons
_smtbx_masks_void_content
1 0.000 0.000 0.000 146.4 42.1 ?
2 0.000 0.500 0.500 146.4 42.1 ?
